data_1535608
loop_
_publ_author_name
'Brylev, K.A.'
'Fedorov, V.E.'
'Sekar, P.'
'Naumov, N.G.'
'Ibers, J.A.'

_publ_section_title
;
 Reactions of transition-metal cations with (Re6 Te8 (C N)6)(4-) :
 syntheses and structures of (Zn (N H3)4)2 (Re6 Te8 (C N)6), ((Co (N
 H3)5)2 Re6 Te8 (C N)6) * 4(H2 O) and ((Ni (N H3)5)2 Re6 Te8 (C N)6) *
 4(H2 O)
;
_journal_name_full 'Inorganica Chimica Acta'
_journal_page_first 728
_journal_page_last 732
_journal_volume 357
_journal_year 2004
_chemical_formula_sum 'C6 H38 N16 Ni2 O4 Re6 Te8'
_chemical_name_systematic '(Ni (N H3)5)2 (Te8 (Re (C N))6) (H2 O)4'
_space_group_IT_number 15
_symmetry_space_group_name_Hall '-C 2yc'
_symmetry_space_group_name_H-M 'C 1 2/c 1'
_cell_angle_alpha 90
_cell_angle_beta 110.692
_cell_angle_gamma 90
_cell_formula_units_Z 4
_cell_length_a 20.7617
_cell_length_b 22.0521
_cell_length_c 10.3526
_cell_volume 4434.075
_citation_journal_id_ASTM ICHAA3
_cod_data_source_file Brylev_ICHAA3_2004_1041.cif
_cod_data_source_block C6H38N16Ni2O4Re6Te8
_cod_database_code 1535608

loop_
_symmetry_equiv_pos_as_xyz
x,y,z
-x,y,-z+1/2
-x,-y,-z
x,-y,z-1/2
x+1/2,y+1/2,z
-x+1/2,y+1/2,-z+1/2
-x+1/2,-y+1/2,-z
x+1/2,-y+1/2,z-1/2

loop_
_atom_site_label
_atom_site_type_symbol
_atom_site_fract_x
_atom_site_fract_y
_atom_site_fract_z
_atom_site_occupancy
_atom_site_U_iso_or_equiv
H8 H+1 0.2061 0.0174 0.5377 1 0.0
O1 O-2 0.204 0.072 -0.1176 1 0.0
N1 N-1 0.3211 0.1889 0.4839 1 0.0
H6 H+1 0.1278 0.1523 0.3995 1 0.0
H4 H+1 0.1659 0.1725 0.3097 1 0.0
Te3 Te-2 0.4393 0.07937 0.34865 1 0.0
C1 C 0.3638 0.1972 0.4411 1 0.0
H11 H+1 0.254 0.1017 0.2771 1 0.0
H9 H+1 0.1493 0.0615 0.5187 1 0.0
H12 H+1 0.2133 0.0523 0.3093 1 0.0
Re2 Re+3 0.446545 0.141908 0.12976 1 0.0
N8 N-3 0.3459 0.0752 0.6352 1 0.0
H14 H+1 0.3828 0.1 0.649 1 0.0
H5 H+1 0.1682 0.2095 0.4311 1 0.0
H10 H+1 0.2898 0.0496 0.3641 1 0.0
H15 H+1 0.3501 0.0419 0.5867 1 0.0
H3 H+1 0.3018 0.1786 0.7556 1 0.0
H7 H+1 0.2029 0.0528 0.6575 1 0.0
N7 N-3 0.2526 0.0746 0.3425 1 0.0
C3 C 0.3879 0.3316 -0.0027 1 0.0
Te2 Te-2 0.43708 0.32456 0.34715 1 0.0
N4 N-3 0.2572 0.1726 0.7 1 0.0
Te4 Te-2 0.54292 0.20258 0.59021 1 0.0
N3 N-1 0.3581 0.3694 -0.0695 1 0.0
H1 H+1 0.2347 0.1517 0.747 1 0.0
N2 N-1 0.3471 0.0401 -0.0632 1 0.0
N5 N-3 0.1665 0.1711 0.398 1 0.0
Ni1 Ni+2 0.25438 0.12227 0.52284 1 0.0
H2 H+1 0.2363 0.2091 0.6731 1 0.0
Te1 Te-2 0.33022 0.20322 0.10443 1 0.0
H13 H+1 0.3443 0.0634 0.7182 1 0.0
Re1 Re+3 0.437216 0.202099 0.34614 1 0.0
Re3 Re+3 0.446976 0.263462 0.12902 1 0.0
N6 N-3 0.1947 0.0538 0.5652 1 0.0
C2 C 0.3837 0.0755 0.001 1 0.0
